data_4061588
loop_
_publ_author_name
'Cai, Shuyi'
'Wang, Jian-Qiang'
'Jin, Guo-Xin'

_publ_section_title
;
 Heteronuclear Molybdenum and Nickel Derivatives of the 16-Electron
 Half-Sandwich Complex Cp'Rh[E2C2(B10H10)] (E = S, Se)
;
_journal_coden_ASTM ORGND7
_journal_issue 17
_journal_name_full Organometallics
_journal_page_first 4226
_journal_page_last 4231
_journal_paper_doi 10.1021/om0503949
_journal_volume 24
_journal_year 2005
_chemical_formula_sum 'C34 H64 B10 Rh2 S2'
_chemical_formula_weight 850.89
_space_group_IT_number 11
_symmetry_cell_setting monoclinic
_symmetry_space_group_name_Hall '-P 2yb'
_symmetry_space_group_name_H-M 'P 1 21/m 1'
_cell_angle_alpha 90.00
_cell_angle_beta 107.027(3)
_cell_angle_gamma 90.00
_cell_formula_units_Z 2
_cell_length_a 11.221(2)
_cell_length_b 18.010(4)
_cell_length_c 11.883(3)
_cell_measurement_temperature 298(2)
_cell_volume 2296.2(8)
_diffrn_ambient_temperature 298(2)
_exptl_crystal_density_diffrn 1.231
_cod_original_sg_symbol_H-M 'P 21/m'
_cod_database_code 4061588

loop_
_symmetry_equiv_pos_as_xyz
'x, y, z'
'-x, y+1/2, -z'
'-x, -y, -z'
'x, -y-1/2, z'

loop_
_atom_site_label
_atom_site_type_symbol
_atom_site_fract_x
_atom_site_fract_y
_atom_site_fract_z
_atom_site_U_iso_or_equiv
_atom_site_adp_type
_atom_site_occupancy
_atom_site_symmetry_multiplicity
_atom_site_calc_flag
_atom_site_refinement_flags
_atom_site_disorder_assembly
_atom_site_disorder_group
Rh1 Rh 0.73030(6) 0.82122(3) 0.55667(6) 0.0325(3) Uani 1 1 d . . .
S1 S 0.6201(3) 0.7500 0.6573(3) 0.0356(7) Uani 1 2 d S . .
S2 S 0.6068(3) 0.7500 0.4003(3) 0.0347(7) Uani 1 2 d S . .
C1 C 0.4576(11) 0.7500 0.5591(11) 0.033(3) Uani 1 2 d S . .
C2 C 0.4503(11) 0.7500 0.4229(11) 0.035(3) Uani 1 2 d S . .
B1 B 0.4111(10) 0.8304(5) 0.4819(10) 0.039(2) Uani 1 1 d . . .
H1 H 0.4644 0.8826 0.4942 0.046 Uiso 1 1 calc R . .
B2 B 0.3399(10) 0.7999(6) 0.5862(12) 0.047(3) Uani 1 1 d . . .
H2 H 0.3477 0.8319 0.6669 0.056 Uiso 1 1 calc R . .
B3 B 0.3269(10) 0.7992(6) 0.3420(11) 0.046(3) Uani 1 1 d . . .
H3 H 0.3260 0.8310 0.2627 0.055 Uiso 1 1 calc R . .
B4 B 0.2472(10) 0.8305(6) 0.4453(12) 0.049(3) Uani 1 1 d . . .
H4 H 0.1918 0.8818 0.4335 0.059 Uiso 1 1 calc R . .
B5 B 0.2034(14) 0.7500 0.5097(16) 0.045(4) Uani 1 2 d S . .
H5 H 0.1199 0.7500 0.5404 0.054 Uiso 1 2 calc SR . .
B6 B 0.1928(16) 0.7500 0.355(2) 0.058(5) Uani 1 2 d S . .
H6 H 0.1039 0.7500 0.2840 0.070 Uiso 1 2 calc SR . .
C3 C 0.8097(8) 0.9116(5) 0.4780(9) 0.040(2) Uani 1 1 d . . .
C4 C 0.7588(8) 0.9421(5) 0.5624(9) 0.039(2) Uani 1 1 d . . .
H4A H 0.6917 0.9789 0.5455 0.047 Uiso 1 1 calc R . .
C5 C 0.8185(8) 0.9137(5) 0.6743(9) 0.043(2) Uani 1 1 d . . .
C6 C 0.9119(7) 0.8629(5) 0.6594(10) 0.048(2) Uani 1 1 d . . .
H6A H 0.9727 0.8361 0.7225 0.057 Uiso 1 1 calc R . .
C7 C 0.9063(8) 0.8625(6) 0.5390(9) 0.044(2) Uani 1 1 d . . .
H7A H 0.9626 0.8353 0.5044 0.053 Uiso 1 1 calc R . .
C8 C 0.7808(10) 0.9327(6) 0.3494(10) 0.057(3) Uani 1 1 d . . .
C9 C 0.6437(11) 0.9539(8) 0.2974(11) 0.077(4) Uani 1 1 d . . .
H9A H 0.5923 0.9112 0.2965 0.116 Uiso 1 1 calc R . .
H9B H 0.6300 0.9718 0.2185 0.116 Uiso 1 1 calc R . .
H9C H 0.6227 0.9922 0.3445 0.116 Uiso 1 1 calc R . .
C10 C 0.8126(13) 0.8700(8) 0.2748(11) 0.080(4) Uani 1 1 d . . .
H10A H 0.8996 0.8582 0.3044 0.119 Uiso 1 1 calc R . .
H10B H 0.7939 0.8859 0.1944 0.119 Uiso 1 1 calc R . .
H10C H 0.7640 0.8267 0.2790 0.119 Uiso 1 1 calc R . .
C11 C 0.8605(12) 1.0015(7) 0.3447(13) 0.081(4) Uani 1 1 d . . .
H11A H 0.8354 1.0420 0.3852 0.122 Uiso 1 1 calc R . .
H11B H 0.8491 1.0152 0.2641 0.122 Uiso 1 1 calc R . .
H11C H 0.9468 0.9904 0.3817 0.122 Uiso 1 1 calc R . .
C12 C 0.7987(10) 0.9357(6) 0.7898(9) 0.057(3) Uani 1 1 d . . .
C13 C 0.6625(11) 0.9589(8) 0.7717(12) 0.077(4) Uani 1 1 d . . .
H13A H 0.6434 1.0013 0.7205 0.116 Uiso 1 1 calc R . .
H13B H 0.6508 0.9713 0.8463 0.116 Uiso 1 1 calc R . .
H13C H 0.6083 0.9185 0.7369 0.116 Uiso 1 1 calc R . .
C14 C 0.8329(14) 0.8764(8) 0.8797(11) 0.083(4) Uani 1 1 d . . .
H14A H 0.7787 0.8345 0.8543 0.125 Uiso 1 1 calc R . .
H14B H 0.8246 0.8947 0.9529 0.125 Uiso 1 1 calc R . .
H14C H 0.9176 0.8615 0.8903 0.125 Uiso 1 1 calc R . .
C15 C 0.8807(14) 1.0052(8) 0.8308(13) 0.089(4) Uani 1 1 d . . .
H15A H 0.9650 0.9944 0.8324 0.133 Uiso 1 1 calc R . .
H15B H 0.8786 1.0191 0.9082 0.133 Uiso 1 1 calc R . .
H15C H 0.8494 1.0454 0.7772 0.133 Uiso 1 1 calc R . .
C16 C 0.699(3) 0.2500 0.028(3) 0.170(15) Uani 1 2 d SD . .
C17 C 0.569(2) 0.2500 0.040(2) 0.122(9) Uani 1 2 d SD . .
C18 C 0.482(3) 0.1875(15) -0.005(2) 0.111(14) Uani 0.50 1 d PD . .
H18A H 0.4092 0.1931 0.0230 0.133 Uiso 0.50 1 calc PR . .
H18B H 0.4533 0.1896 -0.0905 0.133 Uiso 0.50 1 calc PR . .
C19 C 0.540(3) 0.1138(19) 0.032(3) 0.115(12) Uani 0.50 1 d PDU . .
H19A H 0.5352 0.1031 0.1108 0.138 Uiso 0.50 1 calc PR . .
H19B H 0.4918 0.0760 -0.0202 0.138 Uiso 0.50 1 calc PR . .
C20 C 0.671(2) 0.1089(15) 0.032(3) 0.095(9) Uani 0.50 1 d PDU . .
H20A H 0.6690 0.0923 -0.0463 0.114 Uiso 0.50 1 calc PR . .
H20B H 0.7077 0.0686 0.0850 0.114 Uiso 0.50 1 calc PR . .
C21 C 0.763(3) 0.1709(16) 0.061(3) 0.103(10) Uani 0.50 1 d PDU . .
H21A H 0.8245 0.1638 0.0193 0.123 Uiso 0.50 1 calc PR . .
H21B H 0.8063 0.1697 0.1449 0.123 Uiso 0.50 1 calc PR . .

loop_
_atom_site_aniso_label
_atom_site_aniso_U_11
_atom_site_aniso_U_22
_atom_site_aniso_U_33
_atom_site_aniso_U_23
_atom_site_aniso_U_13
_atom_site_aniso_U_12
Rh1 0.0318(4) 0.0283(4) 0.0389(4) -0.0005(3) 0.0126(3) -0.0013(3)
S1 0.0409(17) 0.0320(15) 0.0356(16) 0.000 0.0140(13) 0.000
S2 0.0369(16) 0.0331(15) 0.0361(16) 0.000 0.0139(13) 0.000
C1 0.048(7) 0.022(6) 0.035(7) 0.000 0.019(6) 0.000
C2 0.043(7) 0.023(6) 0.043(7) 0.000 0.018(6) 0.000
B1 0.051(6) 0.024(5) 0.046(6) 0.003(4) 0.021(5) 0.004(4)
B2 0.047(6) 0.037(6) 0.063(7) 0.001(5) 0.026(6) 0.005(5)
B3 0.045(6) 0.043(6) 0.049(6) -0.002(5) 0.013(5) -0.003(5)
B4 0.041(6) 0.034(5) 0.068(8) 0.001(6) 0.009(5) 0.007(4)
B5 0.035(8) 0.031(7) 0.068(11) 0.000 0.012(7) 0.000
B6 0.041(9) 0.045(9) 0.087(14) 0.000 0.015(9) 0.000
C3 0.033(4) 0.030(4) 0.061(6) -0.002(4) 0.019(4) -0.007(4)
C4 0.033(5) 0.024(4) 0.061(6) -0.009(4) 0.014(4) 0.009(3)
C5 0.040(5) 0.040(5) 0.050(6) -0.009(5) 0.015(4) -0.019(4)
C6 0.017(4) 0.048(5) 0.069(7) 0.005(5) -0.003(4) -0.003(4)
C7 0.027(4) 0.052(6) 0.058(6) 0.001(5) 0.019(4) -0.002(4)
C8 0.064(7) 0.060(7) 0.051(6) 0.012(5) 0.022(5) -0.014(5)
C9 0.076(8) 0.083(9) 0.065(8) 0.033(7) 0.007(6) -0.007(7)
C10 0.099(10) 0.097(10) 0.059(8) -0.009(8) 0.049(7) -0.015(8)
C11 0.088(9) 0.064(8) 0.100(11) 0.014(8) 0.041(8) -0.022(7)
C12 0.066(7) 0.061(7) 0.042(6) -0.017(5) 0.012(5) -0.014(5)
C13 0.080(8) 0.084(9) 0.083(9) -0.032(8) 0.047(7) -0.003(7)
C14 0.122(12) 0.087(10) 0.043(7) -0.003(7) 0.026(7) -0.018(8)
C15 0.114(11) 0.079(9) 0.071(9) -0.034(8) 0.022(8) -0.026(8)
C16 0.22(4) 0.20(4) 0.12(3) 0.000 0.10(3) 0.000
C17 0.13(2) 0.13(2) 0.11(2) 0.000 0.040(18) 0.000
C18 0.14(3) 0.16(3) 0.033(12) -0.012(16) 0.020(15) -0.10(3)
C19 0.128(14) 0.109(14) 0.105(14) -0.004(9) 0.030(10) -0.014(9)
C20 0.116(12) 0.081(12) 0.085(12) 0.009(9) 0.024(9) 0.020(9)
C21 0.096(12) 0.116(13) 0.096(13) 0.003(9) 0.026(9) 0.020(9)

loop_
_geom_bond_atom_site_label_1
_geom_bond_atom_site_label_2
_geom_bond_distance
_geom_bond_site_symmetry_2
_geom_bond_publ_flag
Rh1 C7 2.177(8) . ?
Rh1 C6 2.179(9) . ?
Rh1 C3 2.191(8) . ?
Rh1 C4 2.198(8) . ?
Rh1 C5 2.213(9) . ?
Rh1 S1 2.339(3) . ?
Rh1 S2 2.348(3) . ?
Rh1 Rh1 2.5654(13) 4_575 ?
S1 C1 1.854(13) . ?
S1 Rh1 2.339(3) 4_575 ?
S2 C2 1.852(12) . ?
S2 Rh1 2.348(3) 4_575 ?
C1 C2 1.597(17) . ?
C1 B2 1.704(14) 4_575 ?
C1 B2 1.704(14) . ?
C1 B1 1.712(12) 4_575 ?
C1 B1 1.712(12) . ?
C2 B3 1.687(15) 4_575 ?
C2 B3 1.687(15) . ?
C2 B1 1.722(11) 4_575 ?
C2 B1 1.722(11) . ?
B1 B3 1.746(16) . ?
B1 B2 1.748(15) . ?
B1 B4 1.761(15) . ?
B2 B5 1.779(18) . ?
B2 B4 1.780(18) . ?
B2 B2 1.80(2) 4_575 ?
B3 B3 1.77(2) 4_575 ?
B3 B6 1.791(18) . ?
B3 B4 1.808(16) . ?
B4 B5 1.775(15) . ?
B4 B6 1.803(17) . ?
B5 B4 1.775(15) 4_575 ?
B5 B2 1.779(18) 4_575 ?
B5 B6 1.81(3) . ?
B6 B3 1.791(18) 4_575 ?
B6 B4 1.803(17) 4_575 ?
C3 C4 1.403(12) . ?
C3 C7 1.423(13) . ?
C3 C8 1.515(14) . ?
C4 C5 1.398(13) . ?
C5 C6 1.440(13) . ?
C5 C12 1.507(14) . ?
C6 C7 1.413(14) . ?
C8 C9 1.529(16) . ?
C8 C11 1.540(15) . ?
C8 C10 1.541(16) . ?
C12 C14 1.480(17) . ?
C12 C13 1.537(16) . ?
C12 C15 1.546(16) . ?
C16 C17 1.503(10) . ?
C16 C21 1.59(3) . ?
C16 C21 1.59(3) 4_565 ?
C17 C18 1.490(10) . ?
C17 C18 1.490(10) 4_565 ?
C18 C19 1.487(10) . ?
C19 C20 1.479(10) . ?
C20 C21 1.492(10) . ?
